data_4330632
loop_
_publ_author_name
'Sara A. Turner'
'Zachary D. Remillard'
'Desire T. Gijima'
'Emily Gao'
'Robert D. Pike'
'Christopher Goh'

_publ_section_title
;
 Syntheses and Structures of Closely Related Copper(I) Complexes of
 Tridentate (2-Pyridylmethyl)imine and (2-Pyridylmethyl)amine Ligands and
 Their Use in Mediating Atom Transfer Radical Polymerizations
;
_journal_name_full 'Inorganic Chemistry'
_journal_page_first 10762
_journal_page_last 10773
_journal_paper_doi 10.1021/ic3011585
_journal_volume 51
_journal_year 2012
_chemical_formula_moiety 'C9 H12 Br Cu N2 S'
_chemical_formula_sum 'C9 H12 Br Cu N2 S'
_chemical_formula_weight 323.72
_chemical_name_systematic
; 
 ? 
;
_space_group_IT_number 14
_symmetry_cell_setting monoclinic
_symmetry_space_group_name_Hall '-P 2yn'
_symmetry_space_group_name_H-M 'P 1 21/n 1'
_atom_sites_solution_hydrogens geom
_atom_sites_solution_primary direct
_atom_sites_solution_secondary difmap
_audit_creation_method SHELXL-97
_cell_angle_alpha 90.00
_cell_angle_beta 110.5270(10)
_cell_angle_gamma 90.00
_cell_formula_units_Z 4
_cell_length_a 7.20090(10)
_cell_length_b 18.5294(3)
_cell_length_c 9.61010(10)
_cell_measurement_reflns_used 7610
_cell_measurement_temperature 296(2)
_cell_measurement_theta_max 67.70
_cell_measurement_theta_min 4.77
_cell_volume 1200.85(3)
_computing_cell_refinement 'SAINTPLUS (Bruker AXS, 2004)'
_computing_data_collection 'APEX2 (Bruker AXS, 2004)'
_computing_data_reduction SAINTPLUS
_computing_molecular_graphics 'ORTEP3 (Farrugia, 1997)'
_computing_publication_material 'SHELXL97 (Sheldrick, 1997)'
_computing_structure_refinement 'XSHELL (Bruker, 2004)'
_computing_structure_solution 'SHELXS97 (Sheldrick, 1997)'
_diffrn_ambient_temperature 296(2)
_diffrn_measured_fraction_theta_full 0.997
_diffrn_measured_fraction_theta_max 0.997
_diffrn_measurement_device_type 'Bruker SMART APEX II CCD'
_diffrn_measurement_method '\w and \y'
_diffrn_radiation_monochromator graphite
_diffrn_radiation_source 'fine-focus sealed tube'
_diffrn_radiation_type CuK\a
_diffrn_radiation_wavelength 1.54178
_diffrn_reflns_av_R_equivalents 0.0419
_diffrn_reflns_av_sigmaI/netI 0.0249
_diffrn_reflns_limit_h_max 8
_diffrn_reflns_limit_h_min -7
_diffrn_reflns_limit_k_max 21
_diffrn_reflns_limit_k_min -22
_diffrn_reflns_limit_l_max 11
_diffrn_reflns_limit_l_min -11
_diffrn_reflns_number 12974
_diffrn_reflns_theta_full 66.99
_diffrn_reflns_theta_max 66.99
_diffrn_reflns_theta_min 4.77
_diffrn_standards_number 0
_exptl_absorpt_coefficient_mu 7.795
_exptl_absorpt_correction_T_max 0.8724
_exptl_absorpt_correction_T_min 0.6114
_exptl_absorpt_correction_type numerical
_exptl_absorpt_process_details 'SADABS (Sheldrick, 2004)'
_exptl_crystal_colour red
_exptl_crystal_density_diffrn 1.791
_exptl_crystal_description blade
_exptl_crystal_F_000 640
_exptl_crystal_size_max 0.07
_exptl_crystal_size_mid 0.04
_exptl_crystal_size_min 0.02
_refine_diff_density_max 0.243
_refine_diff_density_min -0.521
_refine_diff_density_rms 0.086
_refine_ls_extinction_method none
_refine_ls_goodness_of_fit_ref 1.084
_refine_ls_hydrogen_treatment constr
_refine_ls_matrix_type full
_refine_ls_number_parameters 128
_refine_ls_number_reflns 2135
_refine_ls_number_restraints 0
_refine_ls_restrained_S_all 1.084
_refine_ls_R_factor_all 0.0290
_refine_ls_R_factor_gt 0.0272
_refine_ls_shift/su_max 0.001
_refine_ls_shift/su_mean 0.000
_refine_ls_structure_factor_coef Fsqd
_refine_ls_weighting_details 'calc w=1/[\s^2^(Fo^2^)+(0.0361P)^2^+0.5652P] where P=(Fo^2^+2Fc^2^)/3'
_refine_ls_weighting_scheme calc
_refine_ls_wR_factor_gt 0.0680
_refine_ls_wR_factor_ref 0.0692
_reflns_number_gt 2016
_reflns_number_total 2135
_reflns_threshold_expression >2sigma(I)
_cod_data_source_file ic3011585_si_001_3.cif
_cod_data_source_block Complex3_p1onn
_cod_original_cell_volume 1200.84(3)
_cod_database_code 4330632

loop_
_symmetry_equiv_pos_as_xyz
'x, y, z'
'-x+1/2, y+1/2, -z+1/2'
'-x, -y, -z'
'x-1/2, -y-1/2, z-1/2'

loop_
_atom_site_label
_atom_site_type_symbol
_atom_site_fract_x
_atom_site_fract_y
_atom_site_fract_z
_atom_site_U_iso_or_equiv
_atom_site_adp_type
_atom_site_occupancy
_atom_site_symmetry_multiplicity
_atom_site_calc_flag
_atom_site_refinement_flags
Br1 Br 0.22313(4) 0.152688(15) 1.07441(3) 0.04801(11) Uani 1 1 d .
Cu1 Cu 0.23712(5) 0.09616(2) 0.85308(4) 0.04587(13) Uani 1 1 d .
S1 S 0.51470(9) 0.11942(3) 0.79803(7) 0.04301(16) Uani 1 1 d .
N1 N -0.0272(3) 0.10159(11) 0.6694(2) 0.0411(5) Uani 1 1 d .
N2 N 0.1600(3) -0.01286(11) 0.8271(2) 0.0367(4) Uani 1 1 d .
C1 C -0.1236(4) 0.15830(15) 0.5907(3) 0.0498(6) Uani 1 1 d .
H1 H -0.0736 0.2043 0.6203 0.060 Uiso 1 1 calc R
C2 C -0.2943(4) 0.15155(17) 0.4672(3) 0.0556(7) Uani 1 1 d .
H2 H -0.3574 0.1923 0.4157 0.067 Uiso 1 1 calc R
C3 C -0.3693(4) 0.08449(18) 0.4215(3) 0.0547(7) Uani 1 1 d .
H3 H -0.4831 0.0788 0.3380 0.066 Uiso 1 1 calc R
C4 C -0.2727(4) 0.02513(16) 0.5020(3) 0.0459(6) Uani 1 1 d .
H4 H -0.3206 -0.0212 0.4732 0.055 Uiso 1 1 calc R
C5 C -0.1048(3) 0.03543(13) 0.6251(3) 0.0377(5) Uani 1 1 d .
C6 C 0.0034(3) -0.02504(13) 0.7165(3) 0.0383(5) Uani 1 1 d .
H6 H -0.0425 -0.0720 0.6934 0.046 Uiso 1 1 calc R
C7 C 0.2680(4) -0.07464(14) 0.9137(3) 0.0405(5) Uani 1 1 d .
H7A H 0.3976 -0.0783 0.9045 0.049 Uiso 1 1 calc R
H7B H 0.1959 -0.1189 0.8759 0.049 Uiso 1 1 calc R
C8 C 0.7089(4) 0.06463(13) 0.9248(3) 0.0390(5) Uani 1 1 d .
H8A H 0.6807 0.0142 0.8985 0.047 Uiso 1 1 calc R
H8B H 0.8336 0.0764 0.9127 0.047 Uiso 1 1 calc R
C9 C 0.6043(6) 0.20911(16) 0.8594(4) 0.0707(9) Uani 1 1 d .
H9A H 0.5956 0.2179 0.9554 0.106 Uiso 1 1 calc R
H9B H 0.5250 0.2439 0.7897 0.106 Uiso 1 1 calc R
H9C H 0.7399 0.2133 0.8657 0.106 Uiso 1 1 calc R

loop_
_atom_site_aniso_label
_atom_site_aniso_U_11
_atom_site_aniso_U_22
_atom_site_aniso_U_33
_atom_site_aniso_U_23
_atom_site_aniso_U_13
_atom_site_aniso_U_12
Br1 0.04477(18) 0.04881(18) 0.04813(18) -0.00703(11) 0.01339(13) -0.00186(11)
Cu1 0.0371(2) 0.0487(2) 0.0452(2) -0.00161(15) 0.00609(16) -0.00356(15)
S1 0.0428(3) 0.0499(3) 0.0360(3) 0.0059(2) 0.0135(2) -0.0004(3)
N1 0.0359(11) 0.0473(11) 0.0364(10) 0.0039(8) 0.0081(8) 0.0033(8)
N2 0.0347(10) 0.0398(10) 0.0363(10) 0.0009(8) 0.0132(8) 0.0021(8)
C1 0.0490(15) 0.0504(15) 0.0459(15) 0.0075(11) 0.0115(12) 0.0068(12)
C2 0.0504(16) 0.0694(19) 0.0432(14) 0.0131(13) 0.0118(12) 0.0156(14)
C3 0.0387(14) 0.087(2) 0.0328(13) 0.0027(13) 0.0056(10) 0.0081(14)
C4 0.0367(13) 0.0637(16) 0.0353(13) -0.0077(11) 0.0102(10) -0.0023(11)
C5 0.0337(12) 0.0479(13) 0.0330(11) -0.0039(9) 0.0136(9) 0.0007(10)
C6 0.0359(12) 0.0412(12) 0.0389(12) -0.0052(9) 0.0144(10) -0.0014(10)
C7 0.0408(13) 0.0409(13) 0.0387(13) 0.0012(10) 0.0128(10) 0.0055(10)
C8 0.0324(11) 0.0437(13) 0.0413(13) 0.0000(10) 0.0133(9) 0.0010(10)
C9 0.078(2) 0.0443(16) 0.091(2) 0.0127(16) 0.0315(19) -0.0070(15)

loop_
_atom_type_symbol
_atom_type_description
_atom_type_scat_dispersion_real
_atom_type_scat_dispersion_imag
_atom_type_scat_source
C C 0.0181 0.0091 'International Tables Vol C Tables 4.2.6.8 and 6.1.1.4'
H H 0.0000 0.0000 'International Tables Vol C Tables 4.2.6.8 and 6.1.1.4'
N N 0.0311 0.0180 'International Tables Vol C Tables 4.2.6.8 and 6.1.1.4'
S S 0.3331 0.5567 'International Tables Vol C Tables 4.2.6.8 and 6.1.1.4'
Cu Cu -1.9646 0.5888 'International Tables Vol C Tables 4.2.6.8 and 6.1.1.4'
Br Br -0.6763 1.2805 'International Tables Vol C Tables 4.2.6.8 and 6.1.1.4'

loop_
_geom_angle_atom_site_label_1
_geom_angle_atom_site_label_2
_geom_angle_atom_site_label_3
_geom_angle
_geom_angle_site_symmetry_1
_geom_angle_site_symmetry_3
N2 Cu1 N1 79.67(8) . .
N2 Cu1 S1 111.93(6) . .
N1 Cu1 S1 113.98(6) . .
N2 Cu1 Br1 115.82(6) . .
N1 Cu1 Br1 114.63(6) . .
S1 Cu1 Br1 115.77(2) . .
C9 S1 C8 101.14(15) . .
C9 S1 Cu1 109.87(12) . .
C8 S1 Cu1 105.73(8) . .
C1 N1 C5 117.3(2) . .
C1 N1 Cu1 130.67(18) . .
C5 N1 Cu1 111.98(15) . .
C6 N2 C7 118.3(2) . .
C6 N2 Cu1 113.16(16) . .
C7 N2 Cu1 128.41(15) . .
N1 C1 C2 122.9(3) . .
N1 C1 H1 118.6 . .
C2 C1 H1 118.6 . .
C3 C2 C1 119.4(3) . .
C3 C2 H2 120.3 . .
C1 C2 H2 120.3 . .
C2 C3 C4 118.6(2) . .
C2 C3 H3 120.7 . .
C4 C3 H3 120.7 . .
C5 C4 C3 119.2(3) . .
C5 C4 H4 120.4 . .
C3 C4 H4 120.4 . .
N1 C5 C4 122.5(2) . .
N1 C5 C6 115.5(2) . .
C4 C5 C6 122.0(2) . .
N2 C6 C5 119.6(2) . .
N2 C6 H6 120.2 . .
C5 C6 H6 120.2 . .
N2 C7 C8 109.3(2) . 3_657
N2 C7 H7A 109.8 . .
C8 C7 H7A 109.8 3_657 .
N2 C7 H7B 109.8 . .
C8 C7 H7B 109.8 3_657 .
H7A C7 H7B 108.3 . .
C7 C8 S1 113.74(17) 3_657 .
C7 C8 H8A 108.8 3_657 .
S1 C8 H8A 108.8 . .
C7 C8 H8B 108.8 3_657 .
S1 C8 H8B 108.8 . .
H8A C8 H8B 107.7 . .
S1 C9 H9A 109.5 . .
S1 C9 H9B 109.5 . .
H9A C9 H9B 109.5 . .
S1 C9 H9C 109.5 . .
H9A C9 H9C 109.5 . .
H9B C9 H9C 109.5 . .

loop_
_geom_bond_atom_site_label_1
_geom_bond_atom_site_label_2
_geom_bond_distance
_geom_bond_site_symmetry_2
Br1 Cu1 2.4045(5) .
Cu1 N2 2.087(2) .
Cu1 N1 2.096(2) .
Cu1 S1 2.2810(7) .
S1 C9 1.805(3) .
S1 C8 1.810(2) .
N1 C1 1.338(3) .
N1 C5 1.352(3) .
N2 C6 1.270(3) .
N2 C7 1.468(3) .
C1 C2 1.383(4) .
C1 H1 0.9300 .
C2 C3 1.365(4) .
C2 H2 0.9300 .
C3 C4 1.384(4) .
C3 H3 0.9300 .
C4 C5 1.377(3) .
C4 H4 0.9300 .
C5 C6 1.467(3) .
C6 H6 0.9300 .
C7 C8 1.514(3) 3_657
C7 H7A 0.9700 .
C7 H7B 0.9700 .
C8 C7 1.514(3) 3_657
C8 H8A 0.9700 .
C8 H8B 0.9700 .
C9 H9A 0.9600 .
C9 H9B 0.9600 .
C9 H9C 0.9600 .

loop_
_geom_torsion_atom_site_label_1
_geom_torsion_atom_site_label_2
_geom_torsion_atom_site_label_3
_geom_torsion_atom_site_label_4
_geom_torsion
_geom_torsion_site_symmetry_4
N2 Cu1 S1 C9 -167.87(14) .
N1 Cu1 S1 C9 103.99(14) .
Br1 Cu1 S1 C9 -32.18(13) .
N2 Cu1 S1 C8 -59.50(10) .
N1 Cu1 S1 C8 -147.64(11) .
Br1 Cu1 S1 C8 76.20(9) .
N2 Cu1 N1 C1 179.1(3) .
S1 Cu1 N1 C1 -71.4(2) .
Br1 Cu1 N1 C1 65.3(2) .
N2 Cu1 N1 C5 -2.71(16) .
S1 Cu1 N1 C5 106.82(16) .
Br1 Cu1 N1 C5 -116.50(15) .
N1 Cu1 N2 C6 2.28(17) .
S1 Cu1 N2 C6 -109.56(16) .
Br1 Cu1 N2 C6 114.76(16) .
N1 Cu1 N2 C7 178.6(2) .
S1 Cu1 N2 C7 66.76(19) .
Br1 Cu1 N2 C7 -68.92(19) .
C5 N1 C1 C2 -0.9(4) .
Cu1 N1 C1 C2 177.2(2) .
N1 C1 C2 C3 -0.4(5) .
C1 C2 C3 C4 0.8(4) .
C2 C3 C4 C5 0.1(4) .
C1 N1 C5 C4 1.9(4) .
Cu1 N1 C5 C4 -176.59(19) .
C1 N1 C5 C6 -178.8(2) .
Cu1 N1 C5 C6 2.8(3) .
C3 C4 C5 N1 -1.5(4) .
C3 C4 C5 C6 179.2(2) .
C7 N2 C6 C5 -178.2(2) .
Cu1 N2 C6 C5 -1.5(3) .
N1 C5 C6 N2 -0.9(3) .
C4 C5 C6 N2 178.5(2) .
C6 N2 C7 C8 -124.4(2) 3_657
Cu1 N2 C7 C8 59.4(3) 3_657
C9 S1 C8 C7 61.9(2) 3_657
Cu1 S1 C8 C7 -52.69(19) 3_657
